data_4086492
loop_
_publ_author_name
'Patel, Ulhas N.'
'Pandey, Dilip K.'
'Gonnade, Rajesh G.'
'Punji, Benudhar'

_publ_section_title
;
 Synthesis of Quinoline-Based NNN-Pincer Nickel(II) Complexes: A Robust
 and Improved Catalyst System for C--H Bond Alkylation of Azoles with
 Alkyl Halides
;
_journal_issue 11
_journal_name_full Organometallics
_journal_page_first 1785
_journal_paper_doi 10.1021/acs.organomet.6b00201
_journal_volume 35
_journal_year 2016
_chemical_formula_moiety 'C19 H20 Br N3 Ni'
_chemical_formula_sum 'C19 H20 Br N3 Ni'
_chemical_formula_weight 429.00
_chemical_name_systematic
;
 ?
;
_space_group_crystal_system monoclinic
_space_group_IT_number 14
_space_group_name_Hall '-P 2ybc'
_space_group_name_H-M_alt 'P 1 21/c 1'
_symmetry_space_group_name_Hall '-P 2ybc'
_symmetry_space_group_name_H-M 'P 1 21/c 1'
_atom_sites_solution_hydrogens geom
_audit_creation_method SHELXL-2013
_cell_angle_alpha 90
_cell_angle_beta 108.169(2)
_cell_angle_gamma 90
_cell_formula_units_Z 4
_cell_length_a 7.9010(11)
_cell_length_b 27.393(4)
_cell_length_c 8.4760(11)
_cell_measurement_reflns_used 6024
_cell_measurement_temperature 130(2)
_cell_measurement_theta_max 31.06
_cell_measurement_theta_min 2.64
_cell_volume 1743.0(4)
_computing_cell_refinement 'Bruker SAINT'
_computing_data_collection 'Bruker APEX2'
_computing_data_reduction 'Bruker SAINT'
_computing_molecular_graphics 'Bruker SHELXTL'
_computing_publication_material 'Bruker SHELXTL'
_computing_structure_refinement 'SHELXL-2013 (Sheldrick, 2013)'
_computing_structure_solution 'SHELXS-97 (Sheldrick, 2008)'
_diffrn_ambient_temperature 130(2)
_diffrn_measured_fraction_theta_full 0.971
_diffrn_measured_fraction_theta_max 1.000
_diffrn_measurement_device_type 'Bruker APEX-II CCD'
_diffrn_measurement_method '\f and \w scans'
_diffrn_radiation_monochromator graphite
_diffrn_radiation_source 'fine-focus sealed tube'
_diffrn_radiation_type MoK\a
_diffrn_radiation_wavelength 0.71073
_diffrn_reflns_av_R_equivalents 0.0324
_diffrn_reflns_av_unetI/netI 0.0212
_diffrn_reflns_Laue_measured_fraction_full 0.971
_diffrn_reflns_Laue_measured_fraction_max 1.000
_diffrn_reflns_limit_h_max 9
_diffrn_reflns_limit_h_min -9
_diffrn_reflns_limit_k_max 32
_diffrn_reflns_limit_k_min -32
_diffrn_reflns_limit_l_max 10
_diffrn_reflns_limit_l_min -10
_diffrn_reflns_number 17778
_diffrn_reflns_point_group_measured_fraction_full 0.971
_diffrn_reflns_point_group_measured_fraction_max 1.000
_diffrn_reflns_theta_full 25.242
_diffrn_reflns_theta_max 24.993
_diffrn_reflns_theta_min 2.636
_exptl_absorpt_coefficient_mu 3.410
_exptl_absorpt_correction_T_max 0.5208
_exptl_absorpt_correction_T_min 0.3424
_exptl_absorpt_correction_type multi-scan
_exptl_absorpt_process_details SADABS,(BRUKER,2006)
_exptl_crystal_colour RED
_exptl_crystal_density_diffrn 1.635
_exptl_crystal_description BLOCK
_exptl_crystal_F_000 872
_exptl_crystal_size_max 0.400
_exptl_crystal_size_mid 0.360
_exptl_crystal_size_min 0.220
_refine_diff_density_max 0.341
_refine_diff_density_min -0.279
_refine_diff_density_rms 0.053
_refine_ls_extinction_method none
_refine_ls_goodness_of_fit_ref 1.019
_refine_ls_hydrogen_treatment constr
_refine_ls_matrix_type full
_refine_ls_number_parameters 219
_refine_ls_number_reflns 3071
_refine_ls_number_restraints 0
_refine_ls_restrained_S_all 1.019
_refine_ls_R_factor_all 0.0320
_refine_ls_R_factor_gt 0.0238
_refine_ls_shift/su_max 0.001
_refine_ls_shift/su_mean 0.000
_refine_ls_structure_factor_coef Fsqd
_refine_ls_weighting_details 'w=1/[\s^2^(Fo^2^)+(0.0190P)^2^+1.6649P] where P=(Fo^2^+2Fc^2^)/3'
_refine_ls_weighting_scheme calc
_refine_ls_wR_factor_gt 0.0510
_refine_ls_wR_factor_ref 0.0542
_reflns_Friedel_coverage 0.000
_reflns_number_gt 2616
_reflns_number_total 3071
_reflns_threshold_expression 'I > 2\s(I)'
_cod_data_source_file om6b00201_si_004.cif
_cod_data_source_block UNPH1_NiBr_080116_0m
_cod_depositor_comments
;
The following automatic conversions were performed:

'_exptl_absorpt_correction_type' value 'MULTI-SCAN' changed to
'multi-scan' according to
/usr/data/users/saulius/crontab/automatic-downloads/rss-feeds/ACS/lib/dictionaries/cif_core.dic
dictionary named 'cif_core.dic' version 2.4.2 from 2011-04-26.

Automatic conversion script
Id: cif_fix_values 4268 2015-11-12 08:31:59Z antanas 

 Adding full bibliography for 4086490--4086492.cif.
;
_cod_database_code 4086492
_shelx_space_group_comment
;
The symmetry employed for this shelxl refinement is uniquely defined
by the following loop, which should always be used as a source of
symmetry information in preference to the above space-group names.
They are only intended as comments.
;
_shelx_estimated_absorpt_t_min 0.342
_shelx_estimated_absorpt_t_max 0.521
_shelxl_version_number 2013-3

loop_
_space_group_symop_operation_xyz
'x, y, z'
'-x, y+1/2, -z+1/2'
'-x, -y, -z'
'x, -y-1/2, z-1/2'

loop_
_atom_site_label
_atom_site_type_symbol
_atom_site_fract_x
_atom_site_fract_y
_atom_site_fract_z
_atom_site_U_iso_or_equiv
_atom_site_adp_type
_atom_site_occupancy
_atom_site_site_symmetry_order
_atom_site_calc_flag
_atom_site_refinement_flags_posn
_atom_site_refinement_flags_adp
Br1 Br 0.40736(3) 0.89585(2) 0.05017(3) 0.03589(9) Uani 1 1 d . .
Ni1 Ni 0.67214(4) 0.89622(2) 0.27166(3) 0.01775(8) Uani 1 1 d . .
N1 N 0.8655(2) 0.89387(7) 0.4620(2) 0.0189(4) Uani 1 1 d . .
N2 N 0.6540(2) 0.96263(7) 0.3320(2) 0.0209(4) Uani 1 1 d . .
N3 N 0.7290(2) 0.82782(7) 0.2382(2) 0.0193(4) Uani 1 1 d . .
C1 C 0.8897(3) 0.93469(8) 0.5622(3) 0.0203(5) Uani 1 1 d . .
C2 C 1.0045(3) 0.94313(10) 0.7209(3) 0.0276(5) Uani 1 1 d . .
H2 H 1.0820 0.9179 0.7782 0.033 Uiso 1 1 calc R U
C3 C 1.0071(4) 0.98872(11) 0.7975(3) 0.0362(7) Uani 1 1 d . .
H3 H 1.0886 0.9937 0.9055 0.043 Uiso 1 1 calc R U
C4 C 0.8981(4) 1.02577(10) 0.7233(4) 0.0384(7) Uani 1 1 d . .
H4 H 0.9035 1.0561 0.7789 0.046 Uiso 1 1 calc R U
C5 C 0.7761(3) 1.01910(8) 0.5628(3) 0.0291(6) Uani 1 1 d . .
C6 C 0.6549(4) 1.05450(9) 0.4743(4) 0.0380(7) Uani 1 1 d . .
H6 H 0.6517 1.0858 0.5219 0.046 Uiso 1 1 calc R U
C7 C 0.5421(4) 1.04414(9) 0.3208(4) 0.0382(7) Uani 1 1 d . .
H7 H 0.4624 1.0684 0.2599 0.046 Uiso 1 1 calc R U
C8 C 0.5434(3) 0.99741(9) 0.2519(3) 0.0302(6) Uani 1 1 d . .
H8 H 0.4628 0.9906 0.1449 0.036 Uiso 1 1 calc R U
C9 C 0.7728(3) 0.97331(8) 0.4851(3) 0.0222(5) Uani 1 1 d . .
C10 C 0.9641(3) 0.85121(8) 0.4898(3) 0.0199(5) Uani 1 1 d . .
C11 C 1.1221(3) 0.84026(9) 0.6169(3) 0.0265(5) Uani 1 1 d . .
H11 H 1.1756 0.8641 0.6987 0.032 Uiso 1 1 calc R U
C12 C 1.2004(3) 0.79457(10) 0.6230(3) 0.0332(6) Uani 1 1 d . .
H12 H 1.3061 0.7875 0.7110 0.040 Uiso 1 1 calc R U
C13 C 1.1289(3) 0.75912(9) 0.5048(3) 0.0326(6) Uani 1 1 d . .
H13 H 1.1837 0.7280 0.5116 0.039 Uiso 1 1 calc R U
C14 C 0.9760(3) 0.76999(9) 0.3766(3) 0.0273(6) Uani 1 1 d . .
H14 H 0.9263 0.7464 0.2929 0.033 Uiso 1 1 calc R U
C15 C 0.8953(3) 0.81500(8) 0.3697(3) 0.0205(5) Uani 1 1 d . .
C16 C 0.7517(3) 0.82072(9) 0.0697(3) 0.0258(5) Uani 1 1 d . .
H16A H 0.6353 0.8254 -0.0169 0.031 Uiso 1 1 calc R U
H16B H 0.7913 0.7868 0.0607 0.031 Uiso 1 1 calc R U
C17 C 0.8859(3) 0.85589(9) 0.0383(3) 0.0318(6) Uani 1 1 d . .
H17A H 0.8454 0.8895 0.0435 0.048 Uiso 1 1 calc R U
H17B H 0.8973 0.8497 -0.0718 0.048 Uiso 1 1 calc R U
H17C H 1.0018 0.8512 0.1231 0.048 Uiso 1 1 calc R U
C18 C 0.5835(3) 0.79439(9) 0.2526(3) 0.0261(5) Uani 1 1 d . .
H18A H 0.6231 0.7601 0.2526 0.031 Uiso 1 1 calc R U
H18B H 0.4767 0.7990 0.1546 0.031 Uiso 1 1 calc R U
C19 C 0.5343(3) 0.80372(9) 0.4085(3) 0.0279(5) Uani 1 1 d . .
H19A H 0.6411 0.8013 0.5055 0.042 Uiso 1 1 calc R U
H19B H 0.4466 0.7794 0.4174 0.042 Uiso 1 1 calc R U
H19C H 0.4832 0.8365 0.4036 0.042 Uiso 1 1 calc R U

loop_
_atom_site_aniso_label
_atom_site_aniso_U_11
_atom_site_aniso_U_22
_atom_site_aniso_U_33
_atom_site_aniso_U_23
_atom_site_aniso_U_13
_atom_site_aniso_U_12
Br1 0.02532(14) 0.04906(17) 0.02424(14) -0.00054(12) -0.00539(10) 0.00564(12)
Ni1 0.01672(15) 0.01971(15) 0.01508(15) -0.00028(12) 0.00243(11) 0.00068(12)
N1 0.0188(9) 0.0195(9) 0.0160(9) -0.0016(8) 0.0021(8) -0.0015(8)
N2 0.0226(10) 0.0206(10) 0.0238(10) 0.0045(8) 0.0134(8) 0.0021(8)
N3 0.0182(9) 0.0196(10) 0.0195(10) -0.0031(8) 0.0052(8) -0.0029(8)
C1 0.0206(11) 0.0241(12) 0.0191(12) -0.0023(9) 0.0106(10) -0.0062(9)
C2 0.0264(13) 0.0375(14) 0.0207(12) -0.0056(11) 0.0100(11) -0.0093(11)
C3 0.0354(15) 0.0508(18) 0.0285(14) -0.0189(13) 0.0189(12) -0.0195(13)
C4 0.0447(17) 0.0365(16) 0.0471(17) -0.0243(14) 0.0332(14) -0.0227(13)
C5 0.0367(14) 0.0196(12) 0.0433(15) -0.0055(11) 0.0302(13) -0.0088(11)
C6 0.0477(17) 0.0195(13) 0.063(2) -0.0041(13) 0.0411(16) -0.0054(12)
C7 0.0413(16) 0.0220(13) 0.065(2) 0.0172(13) 0.0367(16) 0.0107(12)
C8 0.0281(13) 0.0294(14) 0.0394(15) 0.0117(11) 0.0199(12) 0.0048(11)
C9 0.0253(12) 0.0217(12) 0.0258(12) -0.0041(10) 0.0170(10) -0.0078(10)
C10 0.0182(11) 0.0217(12) 0.0209(12) 0.0038(9) 0.0077(10) -0.0024(9)
C11 0.0217(12) 0.0313(14) 0.0242(13) 0.0039(10) 0.0039(10) -0.0022(10)
C12 0.0209(13) 0.0394(15) 0.0392(15) 0.0194(13) 0.0093(11) 0.0067(11)
C13 0.0254(13) 0.0261(13) 0.0514(17) 0.0124(13) 0.0194(13) 0.0065(11)
C14 0.0253(13) 0.0213(12) 0.0395(15) 0.0026(11) 0.0164(12) -0.0018(10)
C15 0.0170(11) 0.0200(11) 0.0248(12) 0.0026(10) 0.0071(10) -0.0016(9)
C16 0.0310(13) 0.0242(12) 0.0251(13) -0.0080(10) 0.0130(11) -0.0051(10)
C17 0.0392(15) 0.0319(14) 0.0308(14) -0.0035(11) 0.0204(12) -0.0061(12)
C18 0.0205(12) 0.0242(12) 0.0334(14) -0.0045(11) 0.0084(11) -0.0073(10)
C19 0.0271(13) 0.0248(13) 0.0361(14) -0.0002(11) 0.0160(11) -0.0032(10)

loop_
_atom_type_symbol
_atom_type_description
_atom_type_scat_dispersion_real
_atom_type_scat_dispersion_imag
_atom_type_scat_source
C C 0.0033 0.0016 'International Tables Vol C Tables 4.2.6.8 and 6.1.1.4'
H H 0.0000 0.0000 'International Tables Vol C Tables 4.2.6.8 and 6.1.1.4'
N N 0.0061 0.0033 'International Tables Vol C Tables 4.2.6.8 and 6.1.1.4'
Ni Ni 0.3393 1.1124 'International Tables Vol C Tables 4.2.6.8 and 6.1.1.4'
Br Br -0.2901 2.4595 'International Tables Vol C Tables 4.2.6.8 and 6.1.1.4'

loop_
_geom_angle_atom_site_label_1
_geom_angle_atom_site_label_2
_geom_angle_atom_site_label_3
_geom_angle
N1 Ni1 N2 84.83(8)
N1 Ni1 N3 85.91(8)
N2 Ni1 N3 170.57(8)
N1 Ni1 Br1 173.20(6)
N2 Ni1 Br1 95.52(6)
N3 Ni1 Br1 93.88(5)
C1 N1 C10 128.04(19)
C1 N1 Ni1 115.32(15)
C10 N1 Ni1 116.59(14)
C8 N2 C9 118.5(2)
C8 N2 Ni1 129.79(18)
C9 N2 Ni1 111.69(15)
C15 N3 C18 108.46(17)
C15 N3 C16 110.14(18)
C18 N3 C16 108.54(17)
C15 N3 Ni1 107.90(13)
C18 N3 Ni1 110.68(14)
C16 N3 Ni1 111.09(14)
N1 C1 C2 130.9(2)
N1 C1 C9 111.96(19)
C2 C1 C9 117.1(2)
C1 C2 C3 120.5(2)
C1 C2 H2 119.8
C3 C2 H2 119.8
C4 C3 C2 122.5(2)
C4 C3 H3 118.8
C2 C3 H3 118.8
C3 C4 C5 119.7(2)
C3 C4 H4 120.2
C5 C4 H4 120.2
C6 C5 C4 124.9(2)
C6 C5 C9 117.0(2)
C4 C5 C9 118.1(2)
C7 C6 C5 120.1(2)
C7 C6 H6 119.9
C5 C6 H6 119.9
C6 C7 C8 120.0(2)
C6 C7 H7 120.0
C8 C7 H7 120.0
N2 C8 C7 121.9(3)
N2 C8 H8 119.0
C7 C8 H8 119.0
N2 C9 C5 122.5(2)
N2 C9 C1 115.46(19)
C5 C9 C1 122.1(2)
N1 C10 C11 129.1(2)
N1 C10 C15 113.74(19)
C11 C10 C15 117.1(2)
C12 C11 C10 120.0(2)
C12 C11 H11 120.0
C10 C11 H11 120.0
C13 C12 C11 121.9(2)
C13 C12 H12 119.1
C11 C12 H12 119.1
C14 C13 C12 118.5(2)
C14 C13 H13 120.7
C12 C13 H13 120.7
C15 C14 C13 120.3(2)
C15 C14 H14 119.8
C13 C14 H14 119.8
C14 C15 C10 122.0(2)
C14 C15 N3 122.4(2)
C10 C15 N3 115.58(19)
N3 C16 C17 112.36(19)
N3 C16 H16A 109.1
C17 C16 H16A 109.1
N3 C16 H16B 109.1
C17 C16 H16B 109.1
H16A C16 H16B 107.9
C16 C17 H17A 109.5
C16 C17 H17B 109.5
H17A C17 H17B 109.5
C16 C17 H17C 109.5
H17A C17 H17C 109.5
H17B C17 H17C 109.5
N3 C18 C19 112.30(19)
N3 C18 H18A 109.1
C19 C18 H18A 109.1
N3 C18 H18B 109.1
C19 C18 H18B 109.1
H18A C18 H18B 107.9
C18 C19 H19A 109.5
C18 C19 H19B 109.5
H19A C19 H19B 109.5
C18 C19 H19C 109.5
H19A C19 H19C 109.5
H19B C19 H19C 109.5

loop_
_geom_bond_atom_site_label_1
_geom_bond_atom_site_label_2
_geom_bond_distance
Br1 Ni1 2.3349(4)
Ni1 N1 1.8447(18)
Ni1 N2 1.9073(19)
Ni1 N3 1.9678(18)
N1 C1 1.381(3)
N1 C10 1.383(3)
N2 C8 1.328(3)
N2 C9 1.375(3)
N3 C15 1.476(3)
N3 C18 1.504(3)
N3 C16 1.507(3)
C1 C2 1.387(3)
C1 C9 1.422(3)
C2 C3 1.405(4)
C2 H2 0.9500
C3 C4 1.353(4)
C3 H3 0.9500
C4 C5 1.413(4)
C4 H4 0.9500
C5 C6 1.405(4)
C5 C9 1.413(3)
C6 C7 1.358(4)
C6 H6 0.9500
C7 C8 1.408(4)
C7 H7 0.9500
C8 H8 0.9500
C10 C11 1.403(3)
C10 C15 1.404(3)
C11 C12 1.390(3)
C11 H11 0.9500
C12 C13 1.383(4)
C12 H12 0.9500
C13 C14 1.382(4)
C13 H13 0.9500
C14 C15 1.381(3)
C14 H14 0.9500
C16 C17 1.516(3)
C16 H16A 0.9900
C16 H16B 0.9900
C17 H17A 0.9800
C17 H17B 0.9800
C17 H17C 0.9800
C18 C19 1.511(3)
C18 H18A 0.9900
C18 H18B 0.9900
C19 H19A 0.9800
C19 H19B 0.9800
C19 H19C 0.9800

loop_
_geom_torsion_atom_site_label_1
_geom_torsion_atom_site_label_2
_geom_torsion_atom_site_label_3
_geom_torsion_atom_site_label_4
_geom_torsion
N2 Ni1 N1 C1 8.16(15)
N3 Ni1 N1 C1 -173.60(16)
N2 Ni1 N1 C10 -174.04(16)
N3 Ni1 N1 C10 4.20(16)
C10 N1 C1 C2 -6.5(4)
Ni1 N1 C1 C2 171.0(2)
C10 N1 C1 C9 174.3(2)
Ni1 N1 C1 C9 -8.2(2)
N1 C1 C2 C3 178.8(2)
C9 C1 C2 C3 -2.1(3)
C1 C2 C3 C4 1.1(4)
C2 C3 C4 C5 0.0(4)
C3 C4 C5 C6 179.1(2)
C3 C4 C5 C9 0.1(4)
C4 C5 C6 C7 -179.5(2)
C9 C5 C6 C7 -0.4(3)
C5 C6 C7 C8 1.7(4)
C9 N2 C8 C7 -1.4(3)
Ni1 N2 C8 C7 176.03(18)
C6 C7 C8 N2 -0.7(4)
C8 N2 C9 C5 2.7(3)
Ni1 N2 C9 C5 -175.18(17)
C8 N2 C9 C1 -178.69(19)
Ni1 N2 C9 C1 3.4(2)
C6 C5 C9 N2 -1.8(3)
C4 C5 C9 N2 177.3(2)
C6 C5 C9 C1 179.7(2)
C4 C5 C9 C1 -1.2(3)
N1 C1 C9 N2 2.9(3)
C2 C1 C9 N2 -176.39(19)
N1 C1 C9 C5 -178.5(2)
C2 C1 C9 C5 2.2(3)
C1 N1 C10 C11 -6.9(4)
Ni1 N1 C10 C11 175.66(19)
C1 N1 C10 C15 174.9(2)
Ni1 N1 C10 C15 -2.6(2)
N1 C10 C11 C12 179.7(2)
C15 C10 C11 C12 -2.1(3)
C10 C11 C12 C13 1.2(4)
C11 C12 C13 C14 0.6(4)
C12 C13 C14 C15 -1.4(4)
C13 C14 C15 C10 0.4(3)
C13 C14 C15 N3 -178.2(2)
N1 C10 C15 C14 179.8(2)
C11 C10 C15 C14 1.4(3)
N1 C10 C15 N3 -1.6(3)
C11 C10 C15 N3 179.99(19)
C18 N3 C15 C14 63.2(3)
C16 N3 C15 C14 -55.5(3)
Ni1 N3 C15 C14 -176.90(18)
C18 N3 C15 C10 -115.5(2)
C16 N3 C15 C10 125.9(2)
Ni1 N3 C15 C10 4.5(2)
C15 N3 C16 C17 -66.0(2)
C18 N3 C16 C17 175.4(2)
Ni1 N3 C16 C17 53.5(2)
C15 N3 C18 C19 68.0(2)
C16 N3 C18 C19 -172.4(2)
Ni1 N3 C18 C19 -50.2(2)
